data_1557199
loop_
_publ_author_name
'Rudd, Martin D.'
'Lindeman, Sergey V.'
'Husebye, Steinar'

_publ_section_title
;
 Three-Center, Four-Electron Bonding and Structural Characteristics of
 Two-Coordinate Iodine(I) Complexes with Halogen and Chalcogen Ligands.
 Synthesis, Spectroscopic Characterization and X-Ray Structural Studies of
 (Triiodo)[tris(dimethylamino)phosphaneselenide]iodine(I) and
 Bis{(triiodo)[tri(N-morpholyl)phosphaneselenide]iodine(I)}/Diiodine
 Molecular Complex
;
_journal_name_full 'Acta Chemica Scandinavica'
_journal_page_first 689
_journal_page_last 708
_journal_paper_doi 10.3891/acta.chem.scand.51-0689
_journal_volume 51
_journal_year 1997
_chemical_formula_sum 'C6 H18 I4 N3 P Se'
_chemical_formula_weight 749.76
_chemical_name_common
;
(Triiodo)[tris(dimethylamino)phosphaneselenide]iodine(I)
;
_space_group_IT_number 33
_space_group_name_Hall 'P 2c -2n'
_space_group_name_H-M_alt 'P n a 21'
_symmetry_cell_setting orthorhombic
_symmetry_Int_Tables_number 33
_symmetry_space_group_name_Hall 'P 2c -2n'
_symmetry_space_group_name_H-M 'P n a 21'
_cell_angle_alpha 90.
_cell_angle_beta 90.
_cell_angle_gamma 90.
_cell_formula_units_Z 4
_cell_length_a 14.003(4)
_cell_length_b 10.958(2)
_cell_length_c 11.801(2)
_cell_volume 1810.8(7)
_diffrn_ambient_temperature 103
_diffrn_radiation_probe x-ray
_diffrn_radiation_type MoK\a
_diffrn_radiation_wavelength 0.71069
_exptl_absorpt_coefficient_mu 8.964
_exptl_crystal_density_diffrn 2.750
_exptl_crystal_F_000 1344
_refine_ls_goodness_of_fit_ref 0.617
_refine_ls_number_parameters 148
_refine_ls_number_reflns 2745
_refine_ls_R_factor_all 0.0289
_refine_ls_R_factor_gt 0.0233
_refine_ls_wR_factor_gt 9.0729
_refine_ls_wR_factor_ref 0.0870
_cod_data_source_file Acta-Chem-Scand-1997-51-689-1.cif
_cod_data_source_block 1
_cod_database_code 1557199

loop_
_space_group_symop_id
_space_group_symop_operation_xyz
1 x,y,z
2 -x,-y,1/2+z
3 1/2-x,1/2+y,1/2+z
4 1/2+x,1/2-y,z

loop_
_atom_site_label
_atom_site_type_symbol
_atom_site_thermal_displace_type
_atom_site_fract_x
_atom_site_fract_y
_atom_site_fract_z
_atom_site_occupancy
_atom_site_U_iso_or_equiv
_atom_site_calc_flag
_atom_site_refinement_flags
_atom_site_disorder_assembly
_atom_site_disorder_group
I1 I Uiso -0.64188(3) 0.10099(4) 0.01841(4) 1.000 0.0195(1) . . . .
I2 I Uiso -0.72872(3) 0.03441(4) -0.22610(4) 1.000 0.0211(1) . . . .
I3 I Uiso -0.91838(3) 0.02151(4) -0.07922(4) 1.000 0.0187(1) . . . .
I4 I Uiso -1.07083(3) 0.00829(4) 0.07086(5) 1.000 0.0222(1) . . . .
Se1 Se Uiso -0.57932(6) 0.17397(8) 0.21410(7) 1.000 0.0273(2) . . . .
P1 P Uiso -0.67120(10) 0.06690(10) 0.33110(10) 1.000 0.0152(3) . . . .
N1 N Uiso -0.6243(4) -0.0651(5) 0.3572(5) 1.000 0.0190(10) . . . .
N2 N Uiso -0.6710(4) 0.1412(5) 0.4522(5) 1.000 0.0170(10) . . . .
N3 N Uiso -0.7781(4) 0.0562(5) 0.2803(6) 1.000 0.0200(10) . . . .
C11 C Uiso -0.6501(5) -0.1344(6) 0.4598(6) 1.000 0.0220(10) . . . .
C12 C Uiso -0.5731(5) -0.1381(7) 0.2713(8) 1.000 0.0270(10) . . . .
C21 C Uiso -0.5778(5) 0.1633(7) 0.5063(7) 1.000 0.0250(10) . . . .
C22 C Uiso -0.7442(6) 0.2278(5) 0.4850(6) 1.000 0.0220(10) . . . .
C31 C Uiso -0.8233(5) -0.0618(7) 0.2562(6) 1.000 0.0240(10) . . . .
C32 C Uiso -0.8311(6) 0.1600(6) 0.2375(6) 1.000 0.0240(10) . . . .

loop_
_atom_type_symbol
_atom_type_description
_atom_type_scat_dispersion_real
_atom_type_scat_dispersion_imag
_atom_type_scat_source
C C 0.0033 0.0016 ' International Tables Vol C Tables 4.2.6.8 and 6.1.1.4'
I I -0.4742 1.8119 ' International Tables Vol C Tables 4.2.6.8 and 6.1.1.4'
N N 0.0061 0.0033 ' International Tables Vol C Tables 4.2.6.8 and 6.1.1.4'
P P 0.1023 0.0942 ' International Tables Vol C Tables 4.2.6.8 and 6.1.1.4'
Se Se -0.0929 2.2259 ' International Tables Vol C Tables 4.2.6.8 and 6.1.1.4'

loop_
_geom_angle_atom_site_label_1
_geom_angle_atom_site_label_2
_geom_angle_atom_site_label_3
_geom_angle
_geom_angle_site_symmetry_1
_geom_angle_site_symmetry_2
_geom_angle_site_symmetry_3
_geom_angle_publ_flag
I2 I3 I4 173.44(2) . . . yes
I1 Se1 P1 101.23(5) . . . yes
Se1 P1 N2 106.1(2) . . . yes
Se1 P1 N3 110.1(2) . . . yes
N1 P1 N2 106.1(3) . . . yes
N1 P1 N3 112.4(3) . . . yes
N2 P1 N3 111.1(3) . . . yes
Se1 P1 N1 110.8(2) . . . yes
P1 N1 C11 121.2(5) . . . yes
P1 N1 C12 123.4(5) . . . yes
C11 N1 C12 113.8(5) . . . yes
P1 N2 C22 123.7(5) . . . yes
C21 N2 C22 113.8(6) . . . yes
P1 N2 C21 117.4(5) . . . yes
P1 N3 C32 123.1(5) . . . yes
C31 N3 C32 113.8(6) . . . yes
P1 N3 C31 122.4(5) . . . yes

loop_
_geom_bond_atom_site_label_1
_geom_bond_atom_site_label_2
_geom_bond_distance
_geom_bond_site_symmetry_1
_geom_bond_site_symmetry_2
_geom_bond_publ_flag
I1 Se1 2.5962(12) . . yes
I2 I3 3.1746(11) . . yes
I3 I4 2.7776(10) . . yes
Se1 P1 2.2222(16) . . yes
P1 N2 1.645(6) . . yes
P1 N1 1.618(6) . . yes
P1 N3 1.617(6) . . yes
N1 C12 1.477(10) . . yes
N1 C11 1.474(9) . . yes
N2 C21 1.473(9) . . yes
N2 C22 1.450(9) . . yes
N3 C32 1.449(9) . . yes
N3 C31 1.468(9) . . yes

loop_
_geom_torsion_atom_site_label_1
_geom_torsion_atom_site_label_2
_geom_torsion_atom_site_label_3
_geom_torsion_atom_site_label_4
_geom_torsion
_geom_torsion_site_symmetry_1
_geom_torsion_site_symmetry_2
_geom_torsion_site_symmetry_3
_geom_torsion_site_symmetry_4
_geom_torsion_publ_flag
I1 Se1 P1 N1 87.6(2) . . . . no
I1 Se1 P1 N2 -157.7(2) . . . . no
I1 Se1 P1 N3 -37.4(2) . . . . no
Se1 P1 N1 C11 157.8(4) . . . . no
Se1 P1 N1 C12 -37.8(6) . . . . no
N2 P1 N1 C11 43.0(6) . . . . no
N2 P1 N1 C12 -152.5(5) . . . . no
N3 P1 N1 C11 -78.6(6) . . . . no
N3 P1 N1 C12 86.0(6) . . . . no
Se1 P1 N2 C21 -57.5(5) . . . . no
Se1 P1 N2 C22 95.4(5) . . . . no
N1 P1 N2 C21 60.4(6) . . . . no
N1 P1 N2 C22 -146.7(5) . . . . no
N3 P1 N2 C21 -177.2(5) . . . . no
N3 P1 N2 C22 -24.2(6) . . . . no
Se1 P1 N3 C31 121.2(5) . . . . no
Se1 P1 N3 C32 -48.4(6) . . . . no
N1 P1 N3 C31 -2.9(7) . . . . no
N1 P1 N3 C32 -172.5(6) . . . . no
N2 P1 N3 C31 -121.6(6) . . . . no
N2 P1 N3 C32 68.9(7) . . . . no
